data_2207910
loop_
_publ_author_name
'Gibson, Colin L.'
'Huggan, Judith K.'
'Kennedy, Alan R.'
'Suckling, Colin J.'

_publ_section_title
;Ethyl
 2-({6-amino-2-(benzylsulfanyl)-5-[2-(ethoxycarbonyl)prop-2-enyl]pyrimidin-4-yloxy}methyl)acrylate
;
_journal_coeditor_code SU6257
_journal_issue 1
_journal_name_full 'Acta Crystallographica Section E'
_journal_page_first o324
_journal_page_last o326
_journal_paper_doi 10.1107/S1600536805041899
_journal_volume 62
_journal_year 2006
_chemical_formula_iupac 'C23 H27 N3 O5 S'
_chemical_formula_moiety 'C23 H27 N3 O5 S'
_chemical_formula_sum 'C23 H27 N3 O5 S'
_chemical_formula_weight 457.54
_chemical_name_systematic
;
Ethyl
2-({6-amino-2-(benzylsulfanyl)-5-[2-(ethoxycarbonyl)prop-2-enyl]pyrimidin-
4-yloxy}methyl)acrylate
;
_space_group_IT_number 2
_symmetry_cell_setting triclinic
_symmetry_space_group_name_Hall '-P 1'
_symmetry_space_group_name_H-M 'P -1'
_atom_sites_solution_hydrogens geom
_atom_sites_solution_primary direct
_atom_sites_solution_secondary difmap
_audit_creation_method SHELXL-97
_cell_angle_alpha 111.692(2)
_cell_angle_beta 99.520(2)
_cell_angle_gamma 93.076(2)
_cell_formula_units_Z 2
_cell_length_a 7.3668(2)
_cell_length_b 11.5842(3)
_cell_length_c 14.5700(4)
_cell_measurement_reflns_used 5141
_cell_measurement_temperature 123(2)
_cell_measurement_theta_max 27.48
_cell_measurement_theta_min 1.00
_cell_volume 1130.44(6)
_computing_cell_refinement DENZO
_computing_data_collection
;
COLLECT (Hooft, 1998) and DENZO (Otwinowski & Minor, 1997)
;
_computing_data_reduction DENZO
_computing_molecular_graphics 'ORTEPII (Johnson, 1976)'
_computing_publication_material SHELXL97
_computing_structure_refinement 'SHELXL97 (Sheldrick, 1997)'
_computing_structure_solution 'SHELXS97 (Sheldrick, 1997)'
_diffrn_ambient_temperature 123(2)
_diffrn_measured_fraction_theta_full 0.998
_diffrn_measured_fraction_theta_max 0.998
_diffrn_measurement_device_type 'Nonius KappaCCD'
_diffrn_measurement_method '\f and \w'
_diffrn_radiation_monochromator graphite
_diffrn_radiation_source 'fine-focus sealed tube'
_diffrn_radiation_type MoK\a
_diffrn_radiation_wavelength 0.71073
_diffrn_reflns_av_R_equivalents 0.044
_diffrn_reflns_av_sigmaI/netI 0.0478
_diffrn_reflns_limit_h_max 9
_diffrn_reflns_limit_h_min -9
_diffrn_reflns_limit_k_max 13
_diffrn_reflns_limit_k_min -15
_diffrn_reflns_limit_l_max 18
_diffrn_reflns_limit_l_min -18
_diffrn_reflns_number 25883
_diffrn_reflns_theta_full 27.49
_diffrn_reflns_theta_max 27.49
_diffrn_reflns_theta_min 1.54
_diffrn_standards_decay_% 0
_diffrn_standards_number 0
_exptl_absorpt_coefficient_mu 0.183
_exptl_absorpt_correction_type none
_exptl_crystal_colour colourless
_exptl_crystal_density_diffrn 1.344
_exptl_crystal_density_method 'not measured'
_exptl_crystal_description prism
_exptl_crystal_F_000 484
_exptl_crystal_size_max 0.45
_exptl_crystal_size_mid 0.15
_exptl_crystal_size_min 0.10
_refine_diff_density_max 0.254
_refine_diff_density_min -0.271
_refine_ls_extinction_method none
_refine_ls_goodness_of_fit_ref 1.039
_refine_ls_hydrogen_treatment mixed
_refine_ls_matrix_type full
_refine_ls_number_parameters 353
_refine_ls_number_reflns 5178
_refine_ls_number_restraints 0
_refine_ls_restrained_S_all 1.039
_refine_ls_R_factor_all 0.0684
_refine_ls_R_factor_gt 0.0402
_refine_ls_shift/su_max 0.001
_refine_ls_shift/su_mean 0.000
_refine_ls_structure_factor_coef Fsqd
_refine_ls_weighting_details 'calc w=1/[\s^2^(Fo^2^)+(0.0315P)^2^+0.4141P] where P=(Fo^2^+2Fc^2^)/3'
_refine_ls_weighting_scheme calc
_refine_ls_wR_factor_gt 0.0811
_refine_ls_wR_factor_ref 0.0911
_reflns_number_gt 3777
_reflns_number_total 5178
_reflns_threshold_expression I>2\s(I)
_cod_data_source_file su6257.cif
_cod_data_source_block IV
_cod_original_cell_volume 1130.44(5)
_cod_database_code 2207910
_cod_database_fobs_code 2207910

loop_
_symmetry_equiv_pos_as_xyz
'x, y, z'
'-x, -y, -z'

loop_
_atom_site_label
_atom_site_fract_x
_atom_site_fract_y
_atom_site_fract_z
_atom_site_U_iso_or_equiv
_atom_site_adp_type
_atom_site_calc_flag
_atom_site_refinement_flags
_atom_site_occupancy
_atom_site_disorder_assembly
_atom_site_disorder_group
_atom_site_type_symbol
S1 0.20722(6) 0.26789(4) 0.25469(3) 0.02608(12) Uani d . 1 A . S
O1 0.12101(15) -0.08791(9) 0.36607(8) 0.0232(2) Uani d . 1 . . O
O2 0.39994(17) 0.10122(11) 0.66437(9) 0.0312(3) Uani d . 1 . . O
O3 0.32728(16) -0.06824(11) 0.69722(9) 0.0294(3) Uani d . 1 . . O
O4 0.08880(16) -0.57502(10) 0.08081(9) 0.0311(3) Uani d . 1 . . O
O5 -0.18394(15) -0.50840(9) 0.11282(8) 0.0260(3) Uani d . 1 . . O
N1 0.16820(17) 0.07612(11) 0.31459(10) 0.0203(3) Uani d . 1 . . N
N2 0.06085(17) 0.04205(11) 0.14103(10) 0.0204(3) Uani d . 1 . . N
N3 -0.0786(2) -0.14863(13) 0.02310(11) 0.0248(3) Uani d . 1 . . N
C1 0.1387(2) 0.11156(13) 0.23660(12) 0.0196(3) Uani d . 1 . . C
C2 0.1026(2) -0.04373(14) 0.29136(11) 0.0195(3) Uani d . 1 . . C
C3 0.0150(2) -0.12776(13) 0.19635(11) 0.0194(3) Uani d . 1 . . C
C4 0.0002(2) -0.07975(13) 0.12009(12) 0.0199(3) Uani d . 1 . . C
C5 0.2241(2) -0.00740(14) 0.46359(11) 0.0209(3) Uani d . 1 . . C
H5A 0.1626 0.0684 0.4912 0.025 Uiso calc R 1 . . H
H5B 0.3511 0.0189 0.4588 0.025 Uiso calc R 1 . . H
C6 0.2317(2) -0.07954(15) 0.53091(12) 0.0230(3) Uani d . 1 . . C
C7 0.1612(3) -0.19702(17) 0.50120(16) 0.0488(6) Uani d . 1 . . C
H7A 0.1706 -0.2370 0.5479 0.059 Uiso calc R 1 . . H
H7B 0.1008 -0.2420 0.4330 0.059 Uiso calc R 1 . . H
C8 0.3274(2) -0.00539(15) 0.63655(12) 0.0224(3) Uani d . 1 . . C
C9 0.4260(3) -0.00267(18) 0.80075(13) 0.0335(4) Uani d . 1 . . C
H9A 0.3692 0.0735 0.8341 0.040 Uiso calc R 1 . . H
H9B 0.5575 0.0225 0.8025 0.040 Uiso calc R 1 . . H
C10 0.4129(3) -0.0912(2) 0.85374(16) 0.0488(6) Uani d . 1 . . C
H10A 0.2841 -0.1060 0.8600 0.073 Uiso calc R 1 . . H
H10B 0.4925 -0.0545 0.9210 0.073 Uiso calc R 1 . . H
H10C 0.4536 -0.1707 0.8148 0.073 Uiso calc R 1 . . H
C11 -0.0638(2) -0.25956(13) 0.17688(12) 0.0216(3) Uani d . 1 . . C
H11A -0.1669 -0.2879 0.1175 0.026 Uiso calc R 1 . . H
H11B -0.1166 -0.2581 0.2355 0.026 Uiso calc R 1 . . H
C12 0.0730(2) -0.35458(14) 0.15849(12) 0.0217(3) Uani d . 1 . . C
C13 0.2550(2) -0.32689(16) 0.18107(14) 0.0345(4) Uani d . 1 . . C
H13A 0.3320 -0.3920 0.1686 0.041 Uiso calc R 1 . . H
H13B 0.3091 -0.2418 0.2099 0.041 Uiso calc R 1 . . H
C14 -0.0029(2) -0.49037(14) 0.11337(12) 0.0229(3) Uani d . 1 . . C
C15 -0.2680(2) -0.63874(15) 0.07418(14) 0.0303(4) Uani d . 1 . . C
H15A -0.2157 -0.6802 0.1193 0.036 Uiso calc R 1 . . H
H15B -0.2433 -0.6850 0.0061 0.036 Uiso calc R 1 . . H
C16 -0.4726(2) -0.63746(17) 0.06984(15) 0.0358(4) Uani d . 1 . . C
H16A -0.4951 -0.5925 0.1377 0.054 Uiso calc R 1 . . H
H16B -0.5341 -0.7237 0.0433 0.054 Uiso calc R 1 . . H
H16C -0.5222 -0.5954 0.0256 0.054 Uiso calc R 1 . . H
C17 0.3703(2) 0.32554(15) 0.37483(12) 0.0269(4) Uani d . 1 . . C
H17A 0.4563 0.2621 0.3767 0.032 Uiso d R 1 A . H
H17B 0.2837 0.3432 0.4141 0.032 Uiso d PR 0.50 . . H
H17C 0.4503 0.3784 0.3757 0.032 Uiso d PR 0.50 . . H
C18 0.4761(4) 0.4401(3) 0.3713(2) 0.0186(6) Uani d P 0.50 A . C
C19 0.3027(4) 0.3770(3) 0.4741(2) 0.0206(7) Uani d P 0.50 A 1 C
C20 0.1845(4) 0.4685(3) 0.4844(2) 0.0249(7) Uani d P 0.50 A 1 C
H20 0.1484 0.4946 0.4302 0.030 Uiso calc PR 0.50 A 1 H
C21 0.1187(5) 0.5222(3) 0.5721(3) 0.0284(8) Uani d P 0.50 A 1 C
H21 0.0365 0.5838 0.5774 0.034 Uiso calc PR 0.50 A 1 H
C22 0.1722(8) 0.4866(7) 0.6525(6) 0.0311(15) Uani d P 0.50 A 1 C
H22 0.1264 0.5237 0.7127 0.037 Uiso calc PR 0.50 A 1 H
C23 0.2909(12) 0.3982(6) 0.6455(7) 0.0270(18) Uani d P 0.50 A 1 C
H23 0.3295 0.3749 0.7011 0.032 Uiso calc PR 0.50 A 1 H
C24 0.3553(5) 0.3419(3) 0.5556(3) 0.0270(7) Uani d P 0.50 A 1 C
H24 0.4357 0.2793 0.5502 0.032 Uiso calc PR 0.50 A 1 H
C25 0.6559(4) 0.4328(3) 0.3536(2) 0.0232(7) Uani d P 0.50 A 2 C
H25 0.7087 0.3570 0.3431 0.028 Uiso calc PR 0.50 A 2 H
C26 0.7586(8) 0.5350(8) 0.3512(5) 0.0265(15) Uani d P 0.50 A 2 C
H26 0.8814 0.5292 0.3393 0.032 Uiso calc PR 0.50 A 2 H
C27 0.5038(5) 0.6542(3) 0.3830(2) 0.0234(7) Uani d P 0.50 A 2 C
H27 0.4514 0.7299 0.3926 0.028 Uiso calc PR 0.50 A 2 H
C28 0.4009(4) 0.5524(3) 0.3860(2) 0.0221(7) Uani d P 0.50 A 2 C
H28 0.2783 0.5590 0.3981 0.027 Uiso calc PR 0.50 A 2 H
C29 0.6825(15) 0.6457(6) 0.3661(7) 0.0239(15) Uani d P 0.50 A 2 C
H29 0.7533 0.7158 0.3646 0.029 Uiso calc PR 0.50 A 2 H
H1N -0.092(2) -0.2301(18) 0.0018(13) 0.030(5) Uiso d . 1 . . H
H2N -0.072(2) -0.1151(17) -0.0219(14) 0.035(5) Uiso d . 1 . . H

loop_
_atom_site_aniso_label
_atom_site_aniso_U_11
_atom_site_aniso_U_22
_atom_site_aniso_U_33
_atom_site_aniso_U_12
_atom_site_aniso_U_13
_atom_site_aniso_U_23
S1 0.0351(2) 0.01458(19) 0.0273(2) -0.00139(16) 0.00509(18) 0.00771(17)
O1 0.0308(6) 0.0174(5) 0.0194(6) -0.0028(5) 0.0024(5) 0.0066(5)
O2 0.0386(7) 0.0261(6) 0.0263(7) -0.0032(5) -0.0007(5) 0.0111(5)
O3 0.0319(7) 0.0344(7) 0.0296(7) 0.0050(5) 0.0060(5) 0.0209(6)
O4 0.0286(7) 0.0180(6) 0.0398(7) 0.0020(5) 0.0037(5) 0.0049(5)
O5 0.0263(6) 0.0163(5) 0.0322(7) -0.0027(5) 0.0064(5) 0.0063(5)
N1 0.0226(7) 0.0158(6) 0.0212(7) -0.0001(5) 0.0048(5) 0.0060(6)
N2 0.0222(7) 0.0154(6) 0.0220(7) 0.0007(5) 0.0029(6) 0.0062(6)
N3 0.0340(8) 0.0153(7) 0.0219(8) -0.0033(6) 0.0008(6) 0.0062(6)
C1 0.0183(8) 0.0152(7) 0.0248(9) 0.0016(6) 0.0070(7) 0.0061(7)
C2 0.0197(8) 0.0170(7) 0.0223(8) 0.0010(6) 0.0063(6) 0.0075(7)
C3 0.0195(8) 0.0153(7) 0.0228(8) 0.0006(6) 0.0043(6) 0.0068(7)
C4 0.0174(8) 0.0166(7) 0.0235(8) 0.0004(6) 0.0030(6) 0.0060(7)
C5 0.0216(8) 0.0181(7) 0.0201(8) -0.0016(6) 0.0028(6) 0.0051(7)
C6 0.0187(8) 0.0231(8) 0.0286(9) 0.0024(6) 0.0015(7) 0.0127(7)
C7 0.0598(14) 0.0305(10) 0.0489(13) -0.0166(9) -0.0254(10) 0.0252(10)
C8 0.0186(8) 0.0265(9) 0.0271(9) 0.0050(7) 0.0067(7) 0.0149(7)
C9 0.0342(10) 0.0468(11) 0.0250(10) 0.0140(9) 0.0073(8) 0.0182(9)
C10 0.0592(14) 0.0665(14) 0.0414(12) 0.0312(12) 0.0206(11) 0.0366(11)
C11 0.0236(8) 0.0173(7) 0.0222(8) -0.0026(6) 0.0030(7) 0.0068(7)
C12 0.0260(9) 0.0163(7) 0.0203(8) -0.0010(6) 0.0016(7) 0.0058(6)
C13 0.0274(10) 0.0199(8) 0.0479(12) 0.0012(7) 0.0011(8) 0.0065(8)
C14 0.0253(8) 0.0204(8) 0.0217(8) -0.0002(7) 0.0004(7) 0.0087(7)
C15 0.0326(10) 0.0159(8) 0.0372(10) -0.0053(7) 0.0042(8) 0.0065(7)
C16 0.0305(10) 0.0305(9) 0.0461(12) -0.0052(8) 0.0010(9) 0.0182(9)
C17 0.0308(9) 0.0184(8) 0.0258(9) -0.0060(7) 0.0074(7) 0.0025(7)
C18 0.0257(16) 0.0178(15) 0.0098(14) -0.0041(12) -0.0032(12) 0.0061(12)
C19 0.0170(15) 0.0149(14) 0.0249(17) -0.0045(12) 0.0003(13) 0.0046(13)
C20 0.0272(18) 0.0212(16) 0.0239(17) -0.0001(14) 0.0018(14) 0.0079(14)
C21 0.0301(19) 0.0216(16) 0.032(2) 0.0027(14) 0.0091(15) 0.0076(15)
C22 0.037(4) 0.026(3) 0.028(2) -0.004(3) 0.013(3) 0.005(2)
C23 0.025(4) 0.032(5) 0.021(3) -0.006(4) 0.000(2) 0.010(5)
C24 0.0248(18) 0.0201(16) 0.033(2) -0.0002(13) 0.0006(15) 0.0091(15)
C25 0.0266(17) 0.0201(16) 0.0203(17) 0.0014(13) -0.0001(13) 0.0070(13)
C26 0.024(4) 0.034(4) 0.021(2) 0.002(3) 0.001(3) 0.012(3)
C27 0.0332(19) 0.0173(15) 0.0184(16) 0.0017(14) 0.0021(14) 0.0068(13)
C28 0.0230(16) 0.0218(16) 0.0215(17) -0.0015(13) 0.0027(13) 0.0096(14)
C29 0.032(3) 0.019(3) 0.017(3) -0.006(3) 0.004(2) 0.003(3)

loop_
_atom_type_symbol
_atom_type_description
_atom_type_scat_dispersion_real
_atom_type_scat_dispersion_imag
_atom_type_scat_source
S S 0.1246 0.1234 'International Tables Vol C Tables 4.2.6.8 and 6.1.1.4'
O O 0.0106 0.0060 'International Tables Vol C Tables 4.2.6.8 and 6.1.1.4'
N N 0.0061 0.0033 'International Tables Vol C Tables 4.2.6.8 and 6.1.1.4'
C C 0.0033 0.0016 'International Tables Vol C Tables 4.2.6.8 and 6.1.1.4'
H H 0.0000 0.0000 'International Tables Vol C Tables 4.2.6.8 and 6.1.1.4'

loop_
_geom_angle_atom_site_label_1
_geom_angle_atom_site_label_2
_geom_angle_atom_site_label_3
_geom_angle
_geom_angle_publ_flag
C1 S1 C17 102.74(7) ?
C2 O1 C5 118.00(11) ?
C8 O3 C9 116.27(13) ?
C14 O5 C15 116.03(12) ?
C1 N1 C2 113.72(13) y
C1 N2 C4 116.39(13) y
C4 N3 H1N 119.5(12) ?
C4 N3 H2N 118.1(12) ?
H1N N3 H2N 117.4(17) ?
N2 C1 N1 128.05(13) y
N2 C1 S1 112.15(11) ?
N1 C1 S1 119.80(11) ?
N1 C2 O1 118.31(13) ?
N1 C2 C3 125.47(14) y
O1 C2 C3 116.22(13) ?
C2 C3 C4 114.93(13) y
C2 C3 C11 122.49(14) ?
C4 C3 C11 122.56(13) ?
N3 C4 N2 115.60(14) ?
N3 C4 C3 123.02(14) ?
N2 C4 C3 121.35(14) y
O1 C5 C6 107.65(12) ?
O1 C5 H5A 110.2 ?
C6 C5 H5A 110.2 ?
O1 C5 H5B 110.2 ?
C6 C5 H5B 110.2 ?
H5A C5 H5B 108.5 ?
C7 C6 C8 121.96(16) ?
C7 C6 C5 124.34(16) ?
C8 C6 C5 113.70(13) ?
C6 C7 H7A 120.0 ?
C6 C7 H7B 120.0 ?
H7A C7 H7B 120.0 ?
O2 C8 O3 123.51(15) ?
O2 C8 C6 122.92(14) ?
O3 C8 C6 113.56(13) ?
O3 C9 C10 107.21(16) ?
O3 C9 H9A 110.3 ?
C10 C9 H9A 110.3 ?
O3 C9 H9B 110.3 ?
C10 C9 H9B 110.3 ?
H9A C9 H9B 108.5 ?
C9 C10 H10A 109.5 ?
C9 C10 H10B 109.5 ?
H10A C10 H10B 109.5 ?
C9 C10 H10C 109.5 ?
H10A C10 H10C 109.5 ?
H10B C10 H10C 109.5 ?
C3 C11 C12 115.26(13) ?
C3 C11 H11A 108.5 ?
C12 C11 H11A 108.5 ?
C3 C11 H11B 108.5 ?
C12 C11 H11B 108.5 ?
H11A C11 H11B 107.5 ?
C13 C12 C14 117.25(15) ?
C13 C12 C11 124.92(14) ?
C14 C12 C11 117.82(13) ?
C12 C13 H13A 120.0 ?
C12 C13 H13B 120.0 ?
H13A C13 H13B 120.0 ?
O4 C14 O5 123.58(14) ?
O4 C14 C12 124.08(15) ?
O5 C14 C12 112.34(13) ?
O5 C15 C16 107.13(13) ?
O5 C15 H15A 110.3 ?
C16 C15 H15A 110.3 ?
O5 C15 H15B 110.3 ?
C16 C15 H15B 110.3 ?
H15A C15 H15B 108.5 ?
C15 C16 H16A 109.5 ?
C15 C16 H16B 109.5 ?
H16A C16 H16B 109.5 ?
C15 C16 H16C 109.5 ?
H16A C16 H16C 109.5 ?
H16B C16 H16C 109.5 ?
C18 C17 C19 103.65(18) ?
C18 C17 S1 101.61(14) ?
C19 C17 S1 120.89(15) ?
C18 C17 H17A 110.0 ?
C19 C17 H17A 109.8 ?
S1 C17 H17A 110.0 ?
C18 C17 H17B 114.5 ?
S1 C17 H17B 96.2 ?
H17A C17 H17B 121.5 ?
C19 C17 H17C 107.7 ?
S1 C17 H17C 109.8 ?
H17A C17 H17C 95.6 ?
H17B C17 H17C 123.7 ?
C25 C18 C28 118.7(3) ?
C25 C18 C17 118.5(2) ?
C28 C18 C17 122.8(3) ?
C25 C18 H17C 103.5 ?
C28 C18 H17C 137.4 ?
C20 C19 C24 118.0(3) ?
C20 C19 C17 117.0(3) ?
C24 C19 C17 124.9(3) ?
C20 C19 H17B 100.1 ?
C24 C19 H17B 136.2 ?
C21 C20 C19 121.2(3) ?
C21 C20 H20 119.4 ?
C19 C20 H20 119.4 ?
C20 C21 C22 120.2(4) ?
C20 C21 H21 119.9 ?
C22 C21 H21 119.9 ?
C23 C22 C21 120.2(7) ?
C23 C22 H22 119.9 ?
C21 C22 H22 119.9 ?
C22 C23 C24 119.6(7) ?
C22 C23 H23 120.2 ?
C24 C23 H23 120.2 ?
C19 C24 C23 120.8(4) ?
C19 C24 H24 119.6 ?
C23 C24 H24 119.6 ?
C26 C25 C18 120.6(4) ?
C26 C25 H25 119.7 ?
C18 C25 H25 119.7 ?
C29 C26 C25 120.1(7) ?
C29 C26 H26 120.0 ?
C25 C26 H26 120.0 ?
C29 C27 C28 120.1(4) ?
C29 C27 H27 119.9 ?
C28 C27 H27 119.9 ?
C27 C28 C18 120.5(3) ?
C27 C28 H28 119.8 ?
C18 C28 H28 119.8 ?
C27 C29 C26 120.0(8) ?
C27 C29 H29 120.0 ?
C26 C29 H29 120.0 ?

loop_
_geom_bond_atom_site_label_1
_geom_bond_atom_site_label_2
_geom_bond_distance
_geom_bond_publ_flag
S1 C1 1.7632(15) ?
S1 C17 1.8187(17) ?
O1 C2 1.3549(18) ?
O1 C5 1.4327(18) ?
O2 C8 1.2094(18) y
O3 C8 1.3369(18) ?
O3 C9 1.453(2) ?
O4 C14 1.2153(19) y
O5 C14 1.3367(19) ?
O5 C15 1.4615(18) ?
N1 C1 1.3341(19) y
N1 C2 1.3424(18) y
N2 C1 1.3317(19) y
N2 C4 1.3611(18) y
N3 C4 1.347(2) y
N3 H1N 0.872(18) ?
N3 H2N 0.883(19) ?
C2 C3 1.386(2) y
C3 C4 1.407(2) y
C3 C11 1.510(2) ?
C5 C6 1.502(2) ?
C5 H5A 0.9900 ?
C5 H5B 0.9900 ?
C6 C7 1.313(2) y
C6 C8 1.484(2) y
C7 H7A 0.9500 ?
C7 H7B 0.9500 ?
C9 C10 1.502(3) ?
C9 H9A 0.9900 ?
C9 H9B 0.9900 ?
C10 H10A 0.9800 ?
C10 H10B 0.9800 ?
C10 H10C 0.9800 ?
C11 C12 1.513(2) ?
C11 H11A 0.9900 ?
C11 H11B 0.9900 ?
C12 C13 1.318(2) y
C12 C14 1.496(2) y
C13 H13A 0.9500 ?
C13 H13B 0.9500 ?
C15 C16 1.499(2) ?
C15 H15A 0.9900 ?
C15 H15B 0.9900 ?
C16 H16A 0.9800 ?
C16 H16B 0.9800 ?
C16 H16C 0.9800 ?
C17 C18 1.524(3) ?
C17 C19 1.525(3) ?
C17 H17A 1.0000 ?
C17 H17B 0.9080 ?
C17 H17C 0.8220 ?
C18 C25 1.392(4) ?
C18 C28 1.399(4) ?
C18 H17C 0.7576 ?
C19 C20 1.389(4) ?
C19 C24 1.396(5) ?
C19 H17B 0.7979 ?
C20 C21 1.380(5) ?
C20 H20 0.9500 ?
C21 C22 1.385(9) ?
C21 H21 0.9500 ?
C22 C23 1.369(8) ?
C22 H22 0.9500 ?
C23 C24 1.405(9) ?
C23 H23 0.9500 ?
C24 H24 0.9500 ?
C25 C26 1.386(9) ?
C25 H25 0.9500 ?
C26 C29 1.384(7) ?
C26 H26 0.9500 ?
C27 C29 1.381(11) ?
C27 C28 1.385(4) ?
C27 H27 0.9500 ?
C28 H28 0.9500 ?
C29 H29 0.9500 ?

loop_
_geom_hbond_atom_site_label_D
_geom_hbond_atom_site_label_H
_geom_hbond_atom_site_label_A
_geom_hbond_site_symmetry_A
_geom_hbond_distance_DH
_geom_hbond_distance_HA
_geom_hbond_distance_DA
_geom_hbond_angle_DHA
N3 H1N O4 2_545 0.872(18) 2.133(19) 2.9832(18) 164.8(16)
N3 H2N N2 2 0.883(19) 2.20(2) 3.0868(19) 176.8(17)

loop_
_geom_torsion_atom_site_label_1
_geom_torsion_atom_site_label_2
_geom_torsion_atom_site_label_3
_geom_torsion_atom_site_label_4
_geom_torsion
_geom_torsion_publ_flag
C4 N2 C1 N1 1.5(2) ?
C4 N2 C1 S1 -178.81(11) ?
C2 N1 C1 N2 -2.9(2) ?
C2 N1 C1 S1 177.38(11) ?
C17 S1 C1 N2 -162.15(11) ?
C17 S1 C1 N1 17.62(14) ?
C1 N1 C2 O1 -178.17(13) ?
C1 N1 C2 C3 1.3(2) ?
C5 O1 C2 N1 -5.5(2) y
C5 O1 C2 C3 174.97(13) ?
N1 C2 C3 C4 1.3(2) ?
O1 C2 C3 C4 -179.17(13) ?
N1 C2 C3 C11 -176.88(14) ?
O1 C2 C3 C11 2.6(2) ?
C1 N2 C4 N3 179.86(13) ?
C1 N2 C4 C3 1.7(2) ?
C2 C3 C4 N3 179.07(14) ?
C11 C3 C4 N3 -2.7(2) ?
C2 C3 C4 N2 -2.9(2) ?
C11 C3 C4 N2 175.33(14) ?
C2 O1 C5 C6 -177.40(12) ?
O1 C5 C6 C7 2.6(2) ?
O1 C5 C6 C8 -177.24(12) ?
C9 O3 C8 O2 -1.9(2) ?
C9 O3 C8 C6 177.35(13) ?
C7 C6 C8 O2 176.82(19) y
C5 C6 C8 O2 -3.3(2) ?
C7 C6 C8 O3 -2.4(2) ?
C5 C6 C8 O3 177.41(13) ?
C8 O3 C9 C10 -178.31(14) ?
C2 C3 C11 C12 -85.26(19) ?
C4 C3 C11 C12 96.68(18) y
C3 C11 C12 C13 16.7(2) ?
C3 C11 C12 C14 -164.74(14) ?
C15 O5 C14 O4 2.7(2) ?
C15 O5 C14 C12 -177.32(13) ?
C13 C12 C14 O4 -13.1(2) y
C11 C12 C14 O4 168.24(15) ?
C13 C12 C14 O5 166.93(15) ?
C11 C12 C14 O5 -11.8(2) ?
C14 O5 C15 C16 -174.00(14) ?
C1 S1 C17 C18 160.97(14) y
C1 S1 C17 C19 -85.22(17) y
C19 C17 C18 C25 128.3(3) ?
S1 C17 C18 C25 -105.6(2) ?
C19 C17 C18 C28 -51.1(3) ?
S1 C17 C18 C28 75.0(3) ?
C18 C17 C19 C20 61.2(3) ?
S1 C17 C19 C20 -51.6(3) ?
C18 C17 C19 C24 -116.7(3) ?
S1 C17 C19 C24 130.6(3) ?
C24 C19 C20 C21 -0.9(5) ?
C17 C19 C20 C21 -178.9(3) ?
C19 C20 C21 C22 1.0(6) ?
C20 C21 C22 C23 0.1(9) ?
C21 C22 C23 C24 -1.2(11) ?
C20 C19 C24 C23 -0.3(6) ?
C17 C19 C24 C23 177.6(4) ?
C22 C23 C24 C19 1.3(9) ?
C28 C18 C25 C26 0.4(5) ?
C17 C18 C25 C26 -179.1(4) ?
C18 C25 C26 C29 -0.3(9) ?
C29 C27 C28 C18 -0.4(6) ?
C25 C18 C28 C27 -0.1(4) ?
C17 C18 C28 C27 179.3(3) ?
C28 C27 C29 C26 0.5(11) ?
C25 C26 C29 C27 -0.2(12) ?
